data_7017343
loop_
_publ_author_name
'Martin, Caleb D.'
'Ragogna, Paul J.'

_publ_section_title
;
 Substitution matters: isolating phosphorus diiminopyridine complexes.
;
_journal_issue 44
_journal_name_full 'Dalton transactions (Cambridge, England : 2003)'
_journal_page_first 11976
_journal_page_last 11980
_journal_paper_doi 10.1039/c1dt11111f
_journal_volume 40
_journal_year 2011
_chemical_formula_sum 'C32 H39 Br Cl2 N3 P'
_chemical_formula_weight 647.44
_chemical_name_systematic
;
?
;
_space_group_IT_number 14
_symmetry_cell_setting monoclinic
_symmetry_space_group_name_Hall '-P 2ybc'
_symmetry_space_group_name_H-M 'P 1 21/c 1'
_atom_sites_solution_hydrogens geom
_atom_sites_solution_primary direct
_atom_sites_solution_secondary difmap
_audit_creation_method SHELXL-97
_cell_angle_alpha 90.00
_cell_angle_beta 119.39(3)
_cell_angle_gamma 90.00
_cell_formula_units_Z 4
_cell_length_a 17.049(3)
_cell_length_b 13.120(3)
_cell_length_c 17.259(4)
_cell_measurement_reflns_used 8009
_cell_measurement_temperature 150(2)
_cell_measurement_theta_max 27.48
_cell_measurement_theta_min 1.00
_cell_volume 3363.7(16)
_computing_cell_refinement 'DENZO-SMN (Otwinowski & Minor, 1997)'
_computing_data_collection 'COLLECT (Nonius, 1997-2001)'
_computing_data_reduction DENZO-SMN
_computing_molecular_graphics 'SHELXTL/PC (Sheldrick, 2001)'
_computing_publication_material SHELXTL/PC
_computing_structure_refinement 'SHELXL-97 (Sheldrick, 1997)'
_computing_structure_solution 'SHELXS-97 (Sheldrick, 1990)'
_diffrn_ambient_temperature 150(2)
_diffrn_measured_fraction_theta_full .998
_diffrn_measured_fraction_theta_max .998
_diffrn_measurement_device_type 'Nonius Kappa-CCD'
_diffrn_measurement_method '\f scans, and \w scans'
_diffrn_radiation_monochromator graphite
_diffrn_radiation_source 'fine-focus sealed tube'
_diffrn_radiation_type MoK\a
_diffrn_radiation_wavelength 0.71073
_diffrn_reflns_av_R_equivalents 0.0349
_diffrn_reflns_av_sigmaI/netI 0.0458
_diffrn_reflns_limit_h_max 22
_diffrn_reflns_limit_h_min -22
_diffrn_reflns_limit_k_max 17
_diffrn_reflns_limit_k_min -17
_diffrn_reflns_limit_l_max 22
_diffrn_reflns_limit_l_min -22
_diffrn_reflns_number 15006
_diffrn_reflns_theta_full 27.52
_diffrn_reflns_theta_max 27.52
_diffrn_reflns_theta_min 1.37
_exptl_absorpt_coefficient_mu 1.453
_exptl_absorpt_correction_T_max 0.8450
_exptl_absorpt_correction_T_min 0.6865
_exptl_absorpt_correction_type multi-scan
_exptl_absorpt_process_details 'DENZO-SMN (Otwinowski & Minor, 1997)'
_exptl_crystal_colour orange
_exptl_crystal_density_diffrn 1.278
_exptl_crystal_density_method 'not measured'
_exptl_crystal_description prism
_exptl_crystal_F_000 1344
_exptl_crystal_size_max 0.28
_exptl_crystal_size_mid 0.13
_exptl_crystal_size_min 0.12
_refine_diff_density_max 1.202
_refine_diff_density_min -.896
_refine_diff_density_rms .116
_refine_ls_extinction_method none
_refine_ls_goodness_of_fit_ref 1.070
_refine_ls_hydrogen_treatment constr
_refine_ls_matrix_type full
_refine_ls_number_parameters 352
_refine_ls_number_reflns 7715
_refine_ls_number_restraints 0
_refine_ls_restrained_S_all 1.070
_refine_ls_R_factor_all 0.0944
_refine_ls_R_factor_gt 0.0606
_refine_ls_shift/su_max 0.001
_refine_ls_shift/su_mean 0.000
_refine_ls_structure_factor_coef Fsqd
_refine_ls_weighting_details 'calc w=1/[\s^2^(Fo^2^)+(0.1216P)^2^+1.9045P] where P=(Fo^2^+2Fc^2^)/3'
_refine_ls_weighting_scheme calc
_refine_ls_wR_factor_gt 0.1691
_refine_ls_wR_factor_ref 0.2018
_reflns_number_gt 5348
_reflns_number_total 7715
_reflns_threshold_expression >2sigma(I)
_cod_data_source_file c1dt11111f.txt
_cod_data_source_block 2P[Br]
_cod_depositor_comments
;
The following automatic conversions were performed:

'_symmetry_cell_setting' value 'Monoclinic' changed to 'monoclinic'
according to /home/saulius/struct/CIF-dictionaries/cif_core.dic
dictionary named 'cif_core.dic' version 2.4.1 from 2010-06-29.

Automatic conversion script
Id: cif_fix_values 1715 2011-07-08 13:25:40Z adriana 
;
_cod_original_cell_volume 3363.6(12)
_cod_original_sg_symbol_H-M P2(1)/c
_cod_database_code 7017343

loop_
_symmetry_equiv_pos_as_xyz
'x, y, z'
'-x, y+1/2, -z+1/2'
'-x, -y, -z'
'x, -y-1/2, z-1/2'

loop_
_atom_site_label
_atom_site_type_symbol
_atom_site_fract_x
_atom_site_fract_y
_atom_site_fract_z
_atom_site_U_iso_or_equiv
_atom_site_adp_type
_atom_site_occupancy
_atom_site_symmetry_multiplicity
_atom_site_calc_flag
_atom_site_refinement_flags
_atom_site_disorder_assembly
_atom_site_disorder_group
Br1 Br 0.10929(2) 0.25501(3) 0.24720(3) 0.03561(15) Uani 1 1 d . . .
P1 P -0.27986(6) -0.78312(8) 0.45038(6) 0.0301(2) Uani 1 1 d . . .
N1 N -0.1748(2) -0.7241(2) 0.48865(19) 0.0282(6) Uani 1 1 d . . .
N3 N -0.39053(19) -0.8951(2) 0.43834(19) 0.0282(6) Uani 1 1 d . . .
N2 N -0.21962(18) -0.8797(2) 0.52296(17) 0.0266(6) Uani 1 1 d . . .
C7 C -0.3522(2) -0.9713(3) 0.4900(2) 0.0286(7) Uani 1 1 d . . .
H7A H -0.3854 -1.0258 0.4962 0.034 Uiso 1 1 calc R . .
C6 C -0.2004(2) -1.0408(3) 0.5957(2) 0.0340(8) Uani 1 1 d . . .
H6A H -0.2262 -1.1007 0.6048 0.041 Uiso 1 1 calc R . .
C26 C -0.5363(2) -0.9434(3) 0.3117(2) 0.0343(8) Uani 1 1 d . . .
C5 C -0.2559(2) -0.9682(3) 0.5377(2) 0.0287(7) Uani 1 1 d . . .
C22 C -0.5266(2) -0.8136(3) 0.4192(3) 0.0342(8) Uani 1 1 d . . .
C21 C -0.4868(2) -0.8851(3) 0.3893(2) 0.0297(7) Uani 1 1 d . . .
C4 C -0.1065(3) -1.0294(3) 0.6421(2) 0.0365(8) Uani 1 1 d . . .
H4A H -0.0688 -1.0810 0.6813 0.044 Uiso 1 1 calc R . .
C1 C -0.1029(2) -0.7737(3) 0.5492(2) 0.0303(8) Uani 1 1 d . . .
H1A H -0.0430 -0.7487 0.5748 0.036 Uiso 1 1 calc R . .
C12 C -0.1449(2) -0.6163(3) 0.3896(2) 0.0348(8) Uani 1 1 d . . .
C16 C -0.1738(2) -0.5384(3) 0.5036(2) 0.0322(8) Uani 1 1 d . . .
C2 C -0.1264(2) -0.8671(3) 0.5705(2) 0.0286(7) Uani 1 1 d . . .
C16B C -0.1954(3) -0.5482(3) 0.5794(3) 0.0380(9) Uani 1 1 d . . .
H16A H -0.2205 -0.6180 0.5762 0.046 Uiso 1 1 calc R . .
C11 C -0.1651(2) -0.6235(3) 0.4590(2) 0.0291(7) Uani 1 1 d . . .
C3 C -0.0704(2) -0.9417(3) 0.6294(2) 0.0346(8) Uani 1 1 d . . .
H3A H -0.0070 -0.9318 0.6607 0.042 Uiso 1 1 calc R . .
C22B C -0.4903(3) -1.0114(3) 0.2749(3) 0.0396(9) Uani 1 1 d . . .
H22A H -0.4370 -1.0438 0.3262 0.048 Uiso 1 1 calc R . .
C13 C -0.1295(3) -0.5190(3) 0.3683(3) 0.0423(10) Uani 1 1 d . . .
H13A H -0.1152 -0.5110 0.3219 0.051 Uiso 1 1 calc R . .
C12B C -0.1405(3) -0.7092(3) 0.3402(3) 0.0409(9) Uani 1 1 d . . .
H12A H -0.1602 -0.7693 0.3620 0.049 Uiso 1 1 calc R . .
C23 C -0.6203(3) -0.8044(3) 0.3710(3) 0.0421(10) Uani 1 1 d . . .
H23A H -0.6495 -0.7571 0.3902 0.051 Uiso 1 1 calc R . .
C26B C -0.4719(3) -0.7517(3) 0.5027(3) 0.0429(10) Uani 1 1 d . . .
H26A H -0.4078 -0.7557 0.5161 0.052 Uiso 1 1 calc R . .
C15 C -0.1570(3) -0.4432(3) 0.4789(3) 0.0430(10) Uani 1 1 d . . .
H15A H -0.1611 -0.3838 0.5082 0.052 Uiso 1 1 calc R . .
C25 C -0.6297(3) -0.9305(4) 0.2666(3) 0.0425(10) Uani 1 1 d . . .
H25A H -0.6655 -0.9692 0.2144 0.051 Uiso 1 1 calc R . .
C14 C -0.1343(3) -0.4338(3) 0.4123(3) 0.0462(10) Uani 1 1 d . . .
H14A H -0.1220 -0.3685 0.3970 0.055 Uiso 1 1 calc R . .
C24 C -0.6711(3) -0.8623(4) 0.2965(3) 0.0455(10) Uani 1 1 d . . .
H24A H -0.7348 -0.8557 0.2654 0.055 Uiso 1 1 calc R . .
C22C C -0.5501(3) -1.0963(4) 0.2133(3) 0.0502(11) Uani 1 1 d . . .
H22B H -0.5720 -1.1391 0.2452 0.075 Uiso 1 1 calc R . .
H22C H -0.5150 -1.1381 0.1941 0.075 Uiso 1 1 calc R . .
H22D H -0.6014 -1.0661 0.1611 0.075 Uiso 1 1 calc R . .
C16C C -0.1094(3) -0.5387(4) 0.6680(3) 0.0478(10) Uani 1 1 d . . .
H16B H -0.0656 -0.5892 0.6712 0.072 Uiso 1 1 calc R . .
H16C H -0.1226 -0.5505 0.7165 0.072 Uiso 1 1 calc R . .
H16D H -0.0844 -0.4701 0.6736 0.072 Uiso 1 1 calc R . .
C16A C -0.2655(3) -0.4713(4) 0.5714(3) 0.0578(13) Uani 1 1 d . . .
H16E H -0.3202 -0.4795 0.5138 0.087 Uiso 1 1 calc R . .
H16F H -0.2418 -0.4022 0.5760 0.087 Uiso 1 1 calc R . .
H16G H -0.2797 -0.4825 0.6193 0.087 Uiso 1 1 calc R . .
C22A C -0.4565(3) -0.9448(4) 0.2247(3) 0.0551(12) Uani 1 1 d . . .
H22E H -0.4173 -0.8911 0.2642 0.083 Uiso 1 1 calc R . .
H22F H -0.5080 -0.9137 0.1732 0.083 Uiso 1 1 calc R . .
H22G H -0.4226 -0.9869 0.2044 0.083 Uiso 1 1 calc R . .
C26C C -0.4747(4) -0.7959(4) 0.5810(3) 0.0662(15) Uani 1 1 d . . .
H26B H -0.4575 -0.8680 0.5872 0.099 Uiso 1 1 calc R . .
H26C H -0.5358 -0.7898 0.5722 0.099 Uiso 1 1 calc R . .
H26D H -0.4326 -0.7590 0.6349 0.099 Uiso 1 1 calc R . .
C26A C -0.4967(4) -0.6390(4) 0.4917(3) 0.0625(14) Uani 1 1 d . . .
H26E H -0.4587 -0.6031 0.5477 0.094 Uiso 1 1 calc R . .
H26F H -0.5601 -0.6315 0.4758 0.094 Uiso 1 1 calc R . .
H26G H -0.4874 -0.6099 0.4445 0.094 Uiso 1 1 calc R . .
C12A C -0.2047(5) -0.6994(5) 0.2401(3) 0.0833(19) Uani 1 1 d . . .
H12B H -0.2004 -0.7606 0.2098 0.125 Uiso 1 1 calc R . .
H12C H -0.1883 -0.6394 0.2173 0.125 Uiso 1 1 calc R . .
H12D H -0.2665 -0.6919 0.2290 0.125 Uiso 1 1 calc R . .
C12C C -0.0456(4) -0.7295(5) 0.3588(5) 0.096(3) Uani 1 1 d . . .
H12E H -0.0056 -0.7357 0.4230 0.144 Uiso 1 1 calc R . .
H12F H -0.0254 -0.6729 0.3358 0.144 Uiso 1 1 calc R . .
H12G H -0.0443 -0.7929 0.3294 0.144 Uiso 1 1 calc R . .
Cl1 Cl -0.27486(17) -1.18541(16) 0.39345(14) 0.1174(7) Uani 1 1 d . . .
Cl2 Cl -0.2015(2) -1.00416(18) 0.35822(19) 0.1529(11) Uani 1 1 d . . .
C100 C -0.2481(8) -1.1238(9) 0.3221(8) 0.105(5) Uiso 0.68(2) 1 d P A 1
C101 C -0.178(2) -1.129(2) 0.399(2) 0.115(12) Uiso 0.32(2) 1 d P A 2

loop_
_atom_site_aniso_label
_atom_site_aniso_U_11
_atom_site_aniso_U_22
_atom_site_aniso_U_33
_atom_site_aniso_U_23
_atom_site_aniso_U_13
_atom_site_aniso_U_12
Br1 0.0343(2) 0.0296(2) 0.0424(2) 0.00496(15) 0.01840(18) 0.00371(15)
P1 0.0293(5) 0.0280(5) 0.0289(5) 0.0028(4) 0.0112(4) 0.0027(4)
N1 0.0294(15) 0.0262(15) 0.0266(14) 0.0022(12) 0.0120(12) 0.0017(12)
N3 0.0265(14) 0.0261(16) 0.0306(15) -0.0016(12) 0.0130(12) -0.0005(12)
N2 0.0266(14) 0.0261(15) 0.0256(14) -0.0008(11) 0.0116(12) -0.0009(12)
C7 0.0279(17) 0.0253(18) 0.0297(17) 0.0006(14) 0.0120(14) -0.0013(14)
C6 0.0337(19) 0.0254(19) 0.039(2) 0.0032(15) 0.0148(16) 0.0003(15)
C26 0.0339(19) 0.038(2) 0.0270(17) 0.0053(15) 0.0123(15) -0.0001(16)
C5 0.0302(17) 0.0238(18) 0.0302(17) -0.0001(14) 0.0133(14) -0.0026(14)
C22 0.035(2) 0.031(2) 0.040(2) 0.0042(16) 0.0216(17) 0.0026(16)
C21 0.0271(17) 0.0308(19) 0.0315(17) 0.0058(14) 0.0147(15) 0.0019(14)
C4 0.0318(19) 0.030(2) 0.0374(19) 0.0093(16) 0.0091(16) 0.0047(16)
C1 0.0269(18) 0.0315(19) 0.0303(18) 0.0012(15) 0.0123(15) 0.0001(14)
C12 0.0313(19) 0.039(2) 0.0339(18) 0.0037(16) 0.0160(16) -0.0029(16)
C16 0.0308(18) 0.0276(19) 0.0316(18) 0.0008(15) 0.0102(15) -0.0016(15)
C2 0.0266(17) 0.0268(18) 0.0318(17) -0.0008(14) 0.0139(15) -0.0012(14)
C16B 0.045(2) 0.034(2) 0.037(2) -0.0074(16) 0.0213(18) -0.0024(17)
C11 0.0289(18) 0.0261(18) 0.0297(17) 0.0033(14) 0.0124(15) -0.0020(14)
C3 0.0263(18) 0.033(2) 0.0354(19) 0.0056(16) 0.0083(15) 0.0006(15)
C22B 0.040(2) 0.043(2) 0.0334(19) -0.0046(17) 0.0166(17) 0.0002(18)
C13 0.046(2) 0.043(2) 0.035(2) 0.0064(18) 0.0180(18) -0.0078(19)
C12B 0.045(2) 0.045(2) 0.041(2) -0.0015(19) 0.0273(19) -0.0029(19)
C23 0.039(2) 0.043(3) 0.050(2) 0.0093(19) 0.0257(19) 0.0092(18)
C26B 0.042(2) 0.034(2) 0.057(3) -0.0075(18) 0.028(2) -0.0013(17)
C15 0.046(2) 0.030(2) 0.041(2) 0.0017(17) 0.0123(19) -0.0011(18)
C25 0.031(2) 0.056(3) 0.033(2) 0.0025(18) 0.0106(17) -0.0004(18)
C14 0.046(2) 0.036(2) 0.046(2) 0.0109(19) 0.0150(19) -0.0060(18)
C24 0.029(2) 0.058(3) 0.045(2) 0.010(2) 0.0150(18) 0.0080(19)
C22C 0.059(3) 0.053(3) 0.040(2) -0.008(2) 0.025(2) -0.009(2)
C16C 0.055(3) 0.048(3) 0.038(2) -0.0023(19) 0.021(2) 0.003(2)
C16A 0.047(3) 0.075(4) 0.051(3) -0.012(2) 0.024(2) 0.002(2)
C22A 0.060(3) 0.067(3) 0.050(3) -0.010(2) 0.036(2) -0.012(2)
C26C 0.094(4) 0.046(3) 0.044(3) -0.005(2) 0.022(3) -0.017(3)
C26A 0.105(4) 0.037(3) 0.055(3) 0.001(2) 0.046(3) 0.002(3)
C12A 0.109(5) 0.073(4) 0.047(3) -0.013(3) 0.021(3) 0.006(4)
C12C 0.054(4) 0.110(5) 0.130(6) -0.060(5) 0.049(4) -0.006(3)
Cl1 0.160(2) 0.0915(14) 0.1069(14) -0.0157(11) 0.0698(14) 0.0352(14)
Cl2 0.267(4) 0.0969(16) 0.171(2) -0.0379(16) 0.167(3) -0.0066(19)

loop_
_atom_type_symbol
_atom_type_description
_atom_type_scat_dispersion_real
_atom_type_scat_dispersion_imag
_atom_type_scat_source
C C .0033 .0016 'International Tables Vol C Tables 4.2.6.8 and 6.1.1.4'
H H .0000 .0000 'International Tables Vol C Tables 4.2.6.8 and 6.1.1.4'
N N .0061 .0033 'International Tables Vol C Tables 4.2.6.8 and 6.1.1.4'
P P .1023 .0942 'International Tables Vol C Tables 4.2.6.8 and 6.1.1.4'
Br Br -.2901 2.4595 'International Tables Vol C Tables 4.2.6.8 and 6.1.1.4'
Cl Cl .1484 .1585 'International Tables Vol C Tables 4.2.6.8 and 6.1.1.4'

loop_
_geom_angle_atom_site_label_1
_geom_angle_atom_site_label_2
_geom_angle_atom_site_label_3
_geom_angle
N2 P1 N1 85.21(14)
N2 P1 N3 76.58(12)
N1 P1 N3 161.47(13)
C1 N1 C11 120.1(3)
C1 N1 P1 117.3(3)
C11 N1 P1 122.6(2)
C7 N3 C21 121.6(3)
C7 N3 P1 108.4(2)
C21 N3 P1 129.8(2)
C2 N2 C5 118.0(3)
C2 N2 P1 116.2(2)
C5 N2 P1 125.8(2)
N3 C7 C5 115.2(3)
N3 C7 H7A 122.4
C5 C7 H7A 122.4
C5 C6 C4 121.9(3)
C5 C6 H6A 119.0
C4 C6 H6A 119.0
C25 C26 C21 116.8(4)
C25 C26 C22B 121.3(3)
C21 C26 C22B 121.7(3)
C6 C5 N2 120.1(3)
C6 C5 C7 125.9(3)
N2 C5 C7 113.9(3)
C21 C22 C23 117.4(4)
C21 C22 C26B 121.9(3)
C23 C22 C26B 120.7(4)
C22 C21 C26 122.9(3)
C22 C21 N3 117.7(3)
C26 C21 N3 119.3(3)
C3 C4 C6 118.3(3)
C3 C4 H4A 120.8
C6 C4 H4A 120.8
N1 C1 C2 111.4(3)
N1 C1 H1A 124.3
C2 C1 H1A 124.3
C13 C12 C11 116.5(4)
C13 C12 C12B 121.6(3)
C11 C12 C12B 121.9(3)
C15 C16 C11 116.9(3)
C15 C16 C16B 120.6(3)
C11 C16 C16B 122.4(3)
C1 C2 N2 109.9(3)
C1 C2 C3 128.7(3)
N2 C2 C3 121.3(3)
C16C C16B C16A 111.4(3)
C16C C16B C16 109.6(3)
C16A C16B C16 112.1(3)
C16C C16B H16A 107.9
C16A C16B H16A 107.9
C16 C16B H16A 107.9
C12 C11 C16 123.4(3)
C12 C11 N1 118.7(3)
C16 C11 N1 117.9(3)
C4 C3 C2 120.3(3)
C4 C3 H3A 119.9
C2 C3 H3A 119.9
C26 C22B C22A 108.5(4)
C26 C22B C22C 114.5(3)
C22A C22B C22C 109.2(4)
C26 C22B H22A 108.2
C22A C22B H22A 108.2
C22C C22B H22A 108.2
C14 C13 C12 122.1(4)
C14 C13 H13A 119.0
C12 C13 H13A 119.0
C12C C12B C12 111.6(4)
C12C C12B C12A 110.6(5)
C12 C12B C12A 111.2(4)
C12C C12B H12A 107.7
C12 C12B H12A 107.7
C12A C12B H12A 107.7
C24 C23 C22 121.3(4)
C24 C23 H23A 119.3
C22 C23 H23A 119.3
C26C C26B C22 112.0(4)
C26C C26B C26A 111.1(4)
C22 C26B C26A 113.5(4)
C26C C26B H26A 106.6
C22 C26B H26A 106.6
C26A C26B H26A 106.6
C14 C15 C16 121.0(4)
C14 C15 H15A 119.5
C16 C15 H15A 119.5
C24 C25 C26 121.3(4)
C24 C25 H25A 119.3
C26 C25 H25A 119.3
C13 C14 C15 120.1(4)
C13 C14 H14A 119.9
C15 C14 H14A 119.9
C23 C24 C25 120.2(4)
C23 C24 H24A 119.9
C25 C24 H24A 119.9
C22B C22C H22B 109.5
C22B C22C H22C 109.5
H22B C22C H22C 109.5
C22B C22C H22D 109.5
H22B C22C H22D 109.5
H22C C22C H22D 109.5
C16B C16C H16B 109.5
C16B C16C H16C 109.5
H16B C16C H16C 109.5
C16B C16C H16D 109.5
H16B C16C H16D 109.5
H16C C16C H16D 109.5
C16B C16A H16E 109.5
C16B C16A H16F 109.5
H16E C16A H16F 109.5
C16B C16A H16G 109.5
H16E C16A H16G 109.5
H16F C16A H16G 109.5
C22B C22A H22E 109.5
C22B C22A H22F 109.5
H22E C22A H22F 109.5
C22B C22A H22G 109.5
H22E C22A H22G 109.5
H22F C22A H22G 109.5
C26B C26C H26B 109.5
C26B C26C H26C 109.5
H26B C26C H26C 109.5
C26B C26C H26D 109.5
H26B C26C H26D 109.5
H26C C26C H26D 109.5
C26B C26A H26E 109.5
C26B C26A H26F 109.5
H26E C26A H26F 109.5
C26B C26A H26G 109.5
H26E C26A H26G 109.5
H26F C26A H26G 109.5
C12B C12A H12B 109.5
C12B C12A H12C 109.5
H12B C12A H12C 109.5
C12B C12A H12D 109.5
H12B C12A H12D 109.5
H12C C12A H12D 109.5
C12B C12C H12E 109.5
C12B C12C H12F 109.5
H12E C12C H12F 109.5
C12B C12C H12G 109.5
H12E C12C H12G 109.5
H12F C12C H12G 109.5
C100 Cl1 C101 42.9(9)
C100 Cl2 C101 43.0(9)
Cl1 C100 Cl2 114.0(7)
Cl2 C101 Cl1 110.6(16)

loop_
_geom_bond_atom_site_label_1
_geom_bond_atom_site_label_2
_geom_bond_distance
P1 N2 1.722(3)
P1 N1 1.755(3)
P1 N3 2.318(3)
N1 C1 1.327(5)
N1 C11 1.454(4)
N3 C7 1.285(4)
N3 C21 1.437(4)
N2 C2 1.395(4)
N2 C5 1.397(4)
C7 C5 1.431(5)
C7 H7A 0.9500
C6 C5 1.370(5)
C6 C4 1.403(5)
C6 H6A 0.9500
C26 C25 1.397(5)
C26 C21 1.407(5)
C26 C22B 1.518(5)
C22 C21 1.397(5)
C22 C23 1.397(5)
C22 C26B 1.513(6)
C4 C3 1.372(5)
C4 H4A 0.9500
C1 C2 1.393(5)
C1 H1A 0.9500
C12 C13 1.388(5)
C12 C11 1.403(5)
C12 C12B 1.511(6)
C16 C15 1.395(5)
C16 C11 1.405(5)
C16 C16B 1.528(5)
C2 C3 1.397(5)
C16B C16C 1.518(6)
C16B C16A 1.518(6)
C16B H16A 1.0000
C3 H3A 0.9500
C22B C22A 1.529(6)
C22B C22C 1.532(6)
C22B H22A 1.0000
C13 C14 1.375(6)
C13 H13A 0.9500
C12B C12C 1.510(7)
C12B C12A 1.531(7)
C12B H12A 1.0000
C23 C24 1.375(6)
C23 H23A 0.9500
C26B C26C 1.493(7)
C26B C26A 1.524(6)
C26B H26A 1.0000
C15 C14 1.387(6)
C15 H15A 0.9500
C25 C24 1.386(6)
C25 H25A 0.9500
C14 H14A 0.9500
C24 H24A 0.9500
C22C H22B 0.9800
C22C H22C 0.9800
C22C H22D 0.9800
C16C H16B 0.9800
C16C H16C 0.9800
C16C H16D 0.9800
C16A H16E 0.9800
C16A H16F 0.9800
C16A H16G 0.9800
C22A H22E 0.9800
C22A H22F 0.9800
C22A H22G 0.9800
C26C H26B 0.9800
C26C H26C 0.9800
C26C H26D 0.9800
C26A H26E 0.9800
C26A H26F 0.9800
C26A H26G 0.9800
C12A H12B 0.9800
C12A H12C 0.9800
C12A H12D 0.9800
C12C H12E 0.9800
C12C H12F 0.9800
C12C H12G 0.9800
Cl1 C100 1.711(12)
Cl1 C101 1.77(3)
Cl2 C100 1.731(13)
Cl2 C101 1.74(3)

loop_
_geom_torsion_atom_site_label_1
_geom_torsion_atom_site_label_2
_geom_torsion_atom_site_label_3
_geom_torsion_atom_site_label_4
_geom_torsion
N2 P1 N1 C1 0.5(3)
N3 P1 N1 C1 11.2(6)
N2 P1 N1 C11 -177.3(3)
N3 P1 N1 C11 -166.6(3)
N2 P1 N3 C7 -0.5(2)
N1 P1 N3 C7 -11.5(5)
N2 P1 N3 C21 175.0(3)
N1 P1 N3 C21 164.0(4)
N1 P1 N2 C2 -1.3(3)
N3 P1 N2 C2 -177.8(3)
N1 P1 N2 C5 178.8(3)
N3 P1 N2 C5 2.3(3)
C21 N3 C7 C5 -177.1(3)
P1 N3 C7 C5 -1.2(4)
C4 C6 C5 N2 0.2(6)
C4 C6 C5 C7 -177.5(4)
C2 N2 C5 C6 -1.6(5)
P1 N2 C5 C6 178.2(3)
C2 N2 C5 C7 176.4(3)
P1 N2 C5 C7 -3.7(4)
N3 C7 C5 C6 -179.2(3)
N3 C7 C5 N2 2.8(5)
C23 C22 C21 C26 3.1(5)
C26B C22 C21 C26 -179.8(4)
C23 C22 C21 N3 180.0(3)
C26B C22 C21 N3 -2.9(5)
C25 C26 C21 C22 -3.1(5)
C22B C26 C21 C22 172.7(4)
C25 C26 C21 N3 -179.9(3)
C22B C26 C21 N3 -4.1(5)
C7 N3 C21 C22 105.1(4)
P1 N3 C21 C22 -69.8(4)
C7 N3 C21 C26 -77.9(4)
P1 N3 C21 C26 107.2(4)
C5 C6 C4 C3 1.1(6)
C11 N1 C1 C2 178.3(3)
P1 N1 C1 C2 0.5(4)
N1 C1 C2 N2 -1.4(4)
N1 C1 C2 C3 178.5(4)
C5 N2 C2 C1 -178.3(3)
P1 N2 C2 C1 1.9(4)
C5 N2 C2 C3 1.8(5)
P1 N2 C2 C3 -178.1(3)
C15 C16 C16B C16C -77.3(5)
C11 C16 C16B C16C 99.3(4)
C15 C16 C16B C16A 47.0(5)
C11 C16 C16B C16A -136.5(4)
C13 C12 C11 C16 2.7(5)
C12B C12 C11 C16 -177.1(3)
C13 C12 C11 N1 -175.2(3)
C12B C12 C11 N1 5.0(5)
C15 C16 C11 C12 -3.0(5)
C16B C16 C11 C12 -179.7(3)
C15 C16 C11 N1 174.9(3)
C16B C16 C11 N1 -1.8(5)
C1 N1 C11 C12 85.9(4)
P1 N1 C11 C12 -96.4(4)
C1 N1 C11 C16 -92.1(4)
P1 N1 C11 C16 85.6(4)
C6 C4 C3 C2 -1.0(6)
C1 C2 C3 C4 179.6(4)
N2 C2 C3 C4 -0.4(6)
C25 C26 C22B C22A 96.6(5)
C21 C26 C22B C22A -79.0(5)
C25 C26 C22B C22C -25.6(5)
C21 C26 C22B C22C 158.8(4)
C11 C12 C13 C14 -0.4(6)
C12B C12 C13 C14 179.4(4)
C13 C12 C12B C12C 67.9(6)
C11 C12 C12B C12C -112.2(5)
C13 C12 C12B C12A -56.1(6)
C11 C12 C12B C12A 123.7(5)
C21 C22 C23 C24 -0.9(6)
C26B C22 C23 C24 -178.1(4)
C21 C22 C26B C26C -98.2(5)
C23 C22 C26B C26C 78.8(5)
C21 C22 C26B C26A 135.1(4)
C23 C22 C26B C26A -47.9(6)
C11 C16 C15 C14 1.0(6)
C16B C16 C15 C14 177.8(4)
C21 C26 C25 C24 0.9(6)
C22B C26 C25 C24 -174.9(4)
C12 C13 C14 C15 -1.4(6)
C16 C15 C14 C13 1.1(6)
C22 C23 C24 C25 -1.1(6)
C26 C25 C24 C23 1.1(7)
C101 Cl1 C100 Cl2 -55.4(15)
C101 Cl2 C100 Cl1 56.4(14)
C100 Cl2 C101 Cl1 -51.8(12)
C100 Cl1 C101 Cl2 52.8(13)
